data_7039307
loop_
_publ_author_name
'Streitberger, Markus'
'Schmied, Andy'
'Hoy, Reinhard'
'Hey-Hawkins, Evamarie'

_publ_section_title
;
 Selective formation of silver(i) bis-phospholane macrocycles and further
 evidence that gold(i) is smaller than silver(i).
;
_journal_issue 29
_journal_name_full 'Dalton transactions (Cambridge, England : 2003)'
_journal_page_first 11644
_journal_page_last 11649
_journal_paper_doi 10.1039/c6dt00945j
_journal_volume 45
_journal_year 2016
_chemical_formula_sum 'C37.5 H72 Ag2 B2 F8 P4'
_chemical_formula_weight 1036.19
_chemical_name_systematic
;
 ?
;
_space_group_IT_number 2
_symmetry_cell_setting triclinic
_symmetry_space_group_name_Hall '-P 1'
_symmetry_space_group_name_H-M 'P -1'
_atom_sites_solution_hydrogens geom
_atom_sites_solution_primary direct
_atom_sites_solution_secondary difmap
_audit_conform_dict_location ftp://ftp.iucr.org/pub/cif_core.dic
_audit_conform_dict_name cif_core.dic
_audit_conform_dict_version 2.4
_audit_creation_date 2015-11-17T13:47:13-00:00
_audit_creation_method 'WinGX routine CIF_UPDATE'
_audit_update_record
;
2015-11-30 deposited with the CCDC.
2016-05-18 downloaded from the CCDC.
;
_cell_angle_alpha 81.509(5)
_cell_angle_beta 80.136(5)
_cell_angle_gamma 87.890(5)
_cell_formula_units_Z 2
_cell_length_a 10.348(5)
_cell_length_b 11.431(5)
_cell_length_c 20.512(5)
_cell_measurement_reflns_used 6557
_cell_measurement_temperature 130(2)
_cell_measurement_theta_max 32.4126
_cell_measurement_theta_min 2.8586
_cell_volume 2364.1(16)
_computing_cell_refinement
;
        CrysAlisPro, Agilent Technologies,
        Version 1.171.35.21 (release 20-01-2012 CrysAlis171 .NET)
        (compiled Jan 23 2012,18:06:46)
;
_computing_data_collection
;
        CrysAlisPro, Agilent Technologies,
        Version 1.171.35.21 (release 20-01-2012 CrysAlis171 .NET)
        (compiled Jan 23 2012,18:06:46)
;
_computing_data_reduction
;
        CrysAlisPro, Agilent Technologies,
        Version 1.171.35.21 (release 20-01-2012 CrysAlis171 .NET)
        (compiled Jan 23 2012,18:06:46)
;
_computing_molecular_graphics 'ORTEP3 for Windows (L. J. Farrugia, 1997)'
_computing_publication_material 'WINGX  (L.J. Farrugia,1999)'
_computing_structure_refinement 'SHELXL-97 (Sheldrick, 2008)'
_computing_structure_solution 'SIR92 (Giacovazzo 1993)'
_diffrn_ambient_temperature 130(2)
_diffrn_detector_area_resol_mean 16.356
_diffrn_measured_fraction_theta_full 0.998
_diffrn_measured_fraction_theta_max 0.998
_diffrn_measurement_device_type 'Xcalibur, Sapphire3, Gemini'
_diffrn_measurement_method '\w scans'
_diffrn_orient_matrix_UB_11 -0.0426022
_diffrn_orient_matrix_UB_12 -0.0243824
_diffrn_orient_matrix_UB_13 -0.0179759
_diffrn_orient_matrix_UB_21 0.0545244
_diffrn_orient_matrix_UB_22 -0.0124711
_diffrn_orient_matrix_UB_23 -0.0241416
_diffrn_orient_matrix_UB_31 0.0072708
_diffrn_orient_matrix_UB_32 -0.0564475
_diffrn_orient_matrix_UB_33 0.0187573
_diffrn_radiation_monochromator graphite
_diffrn_radiation_type MoK\a
_diffrn_radiation_wavelength 0.71073
_diffrn_reflns_av_R_equivalents 0.0258
_diffrn_reflns_av_unetI/netI 0.0409
_diffrn_reflns_limit_h_max 12
_diffrn_reflns_limit_h_min -12
_diffrn_reflns_limit_k_max 13
_diffrn_reflns_limit_k_min -13
_diffrn_reflns_limit_l_max 24
_diffrn_reflns_limit_l_min -24
_diffrn_reflns_number 17344
_diffrn_reflns_theta_full 25.35
_diffrn_reflns_theta_max 25.35
_diffrn_reflns_theta_min 2.86
_exptl_absorpt_coefficient_mu 1.02
_exptl_absorpt_correction_T_max 1
_exptl_absorpt_correction_T_min 0.99222
_exptl_absorpt_correction_type multi-scan
_exptl_absorpt_process_details
;
        CrysAlisPro, Agilent Technologies,
        Version 1.171.35.21 (release 20-01-2012 CrysAlis171 .NET)
        (compiled Jan 23 2012,18:06:46)
        Empirical absorption correction using spherical harmonics,
 implemented in SCALE3 ABSPACK scaling algorithm.
;
_exptl_crystal_colour colourless
_exptl_crystal_density_diffrn 1.456
_exptl_crystal_density_method 'not measured'
_exptl_crystal_description prism
_exptl_crystal_F_000 1066
_exptl_crystal_size_max 0.25
_exptl_crystal_size_mid 0.12
_exptl_crystal_size_min 0.03
_refine_diff_density_max 1.952
_refine_diff_density_min -2.678
_refine_diff_density_rms 0.118
_refine_ls_extinction_method none
_refine_ls_goodness_of_fit_ref 1.054
_refine_ls_hydrogen_treatment constr
_refine_ls_matrix_type full
_refine_ls_number_parameters 552
_refine_ls_number_reflns 8649
_refine_ls_number_restraints 177
_refine_ls_restrained_S_all 1.059
_refine_ls_R_factor_all 0.0774
_refine_ls_R_factor_gt 0.0559
_refine_ls_shift/su_max 0.039
_refine_ls_shift/su_mean 0.002
_refine_ls_structure_factor_coef Fsqd
_refine_ls_weighting_details 'calc w=1/[\s^2^(Fo^2^)+(0.0521P)^2^+11.9065P] where P=(Fo^2^+2Fc^2^)/3'
_refine_ls_weighting_scheme calc
_refine_ls_wR_factor_gt 0.136
_refine_ls_wR_factor_ref 0.1493
_reflns_number_gt 6599
_reflns_number_total 8649
_reflns_threshold_expression >2\s(I)
_cod_data_source_file c6dt00945j2.cif
_cod_data_source_block 6
_cod_depositor_comments 'Adding full bibliography for 7039305--7039308.cif.'
_cod_original_sg_symbol_H-M P-1
_cod_original_formula_sum 'C37.50 H72 Ag2 B2 F8 P4'
_cod_database_code 7039307

loop_
_symmetry_equiv_pos_as_xyz
'x, y, z'
'-x, -y, -z'

loop_
_atom_site_label
_atom_site_type_symbol
_atom_site_fract_x
_atom_site_fract_y
_atom_site_fract_z
_atom_site_U_iso_or_equiv
_atom_site_adp_type
_atom_site_occupancy
_atom_site_symmetry_multiplicity
_atom_site_calc_flag
_atom_site_refinement_flags
_atom_site_disorder_assembly
_atom_site_disorder_group
Ag1 Ag 0.69982(3) 0.53769(3) 0.267346(14) 0.03260(8) Uani 1 1 d . E .
Ag2 Ag 0.77569(4) 0.44196(3) 0.917942(17) 0.05585(11) Uani 1 1 d . C .
P1 P 0.66660(10) 0.25882(10) 0.93855(5) 0.0315(2) Uani 1 1 d . . .
P2 P 0.89984(9) 0.61705(8) 0.88775(5) 0.0249(2) Uani 1 1 d . . .
P3 P 0.56999(10) 0.36444(10) 0.29665(5) 0.0323(3) Uani 1 1 d . . .
P4 P 0.84087(9) 0.70374(9) 0.25140(5) 0.0268(2) Uani 1 1 d . . .
F3 F 0.6990(7) 0.4022(5) 0.0841(5) 0.128(4) Uani 0.435(5) 1 d PD A 1
F1 F 0.6814(9) 0.5835(8) 0.0315(3) 0.125(5) Uani 0.435(5) 1 d PD A 1
F2 F 0.6940(10) 0.5574(8) 0.1376(4) 0.262(7) Uani 0.435(5) 1 d PD A 1
F3F F 0.6888(6) 0.4017(5) 0.1250(3) 0.102(3) Uani 0.565(5) 1 d PD A 2
F1F F 0.7009(8) 0.5336(7) 0.0316(2) 0.102(3) Uani 0.565(5) 1 d PD A 2
F2F F 0.6786(5) 0.5902(5) 0.1321(2) 0.0681(18) Uani 0.565(5) 1 d PD A 2
F4 F 0.5133(3) 0.5073(3) 0.10275(19) 0.0911(13) Uani 1 1 d D A .
B2 B 0.8588(8) 0.9796(7) 0.7323(4) 0.093(3) Uani 0.581(4) 1 d PDU B 1
F5 F 0.8018(7) 0.8916(5) 0.7086(4) 0.088(2) Uani 0.581(4) 1 d PDU B 1
F6 F 0.9839(8) 0.9401(8) 0.7390(5) 0.146(3) Uani 0.581(4) 1 d PDU B 1
F7 F 0.7875(10) 1.0003(5) 0.7925(4) 0.132(2) Uani 0.581(4) 1 d PDU B 1
F8 F 0.8591(10) 1.0804(5) 0.6880(4) 0.132(2) Uani 0.581(4) 1 d PDU B 1
B2F B 0.9257(9) 0.9745(7) 0.7255(4) 0.067(3) Uani 0.419(4) 1 d PDU B 2
F5F F 0.8495(9) 0.8866(6) 0.7135(5) 0.076(3) Uani 0.419(4) 1 d PDU B 2
F6F F 1.0285(8) 0.9218(7) 0.7535(5) 0.080(3) Uani 0.419(4) 1 d PDU B 2
F7F F 0.8585(10) 1.0441(6) 0.7692(4) 0.095(2) Uani 0.419(4) 1 d PDU B 2
F8F F 0.9661(11) 1.0473(6) 0.6671(4) 0.095(2) Uani 0.419(4) 1 d PDU B 2
C1 C 0.7650(5) 0.1262(5) 0.9565(3) 0.0662(17) Uani 1 1 d . F .
H1A H 0.7892 0.0866 0.9163 0.079 Uiso 1 1 calc R . .
H1B H 0.8461 0.146 0.9718 0.079 Uiso 1 1 calc R . .
C2 C 0.6774(6) 0.0468(5) 1.0119(3) 0.0705(18) Uani 1 1 d . . .
H2A H 0.6155 0.0035 0.9926 0.085 Uiso 1 1 calc R F .
H2B H 0.7314 -0.0116 1.0364 0.085 Uiso 1 1 calc R . .
C3 C 0.6025(6) 0.1270(5) 1.0589(2) 0.0590(16) Uani 1 1 d . F .
H3A H 0.5309 0.0828 1.0899 0.071 Uiso 1 1 calc R . .
H3B H 0.6621 0.1565 1.0856 0.071 Uiso 1 1 calc R . .
C4 C 0.5466(4) 0.2296(4) 1.0159(2) 0.0372(11) Uani 1 1 d . F .
H4A H 0.5344 0.3003 1.0391 0.045 Uiso 1 1 calc R . .
H4B H 0.4608 0.2085 1.006 0.045 Uiso 1 1 calc R . .
C5 C 0.9914(7) 0.6781(5) 0.9437(3) 0.0392(17) Uani 0.619(5) 1 d PDU C 1
H5A H 0.9601 0.6456 0.9911 0.047 Uiso 0.619(5) 1 calc PR C 1
H5B H 1.0866 0.6617 0.9325 0.047 Uiso 0.619(5) 1 calc PR C 1
C6 C 0.9607(6) 0.8119(5) 0.9299(4) 0.0456(19) Uani 0.619(5) 1 d PDU C 1
H6A H 0.9813 0.8527 0.9662 0.055 Uiso 0.619(5) 1 calc PR C 1
H6B H 1.0124 0.8479 0.887 0.055 Uiso 0.619(5) 1 calc PR C 1
C7 C 0.8135(7) 0.8206(7) 0.9271(5) 0.063(2) Uani 0.619(5) 1 d PDU C 1
H7A H 0.7626 0.7992 0.9726 0.075 Uiso 0.619(5) 1 calc PR C 1
H7B H 0.7897 0.9028 0.9101 0.075 Uiso 0.619(5) 1 calc PR C 1
C8 C 0.7818(7) 0.7388(6) 0.8822(4) 0.0423(18) Uani 0.619(5) 1 d PDU C 1
H8A H 0.7899 0.7796 0.8356 0.051 Uiso 0.619(5) 1 calc PR C 1
H8B H 0.6912 0.7093 0.8969 0.051 Uiso 0.619(5) 1 calc PR C 1
C5F C 1.0142(11) 0.6140(8) 0.9462(5) 0.033(3) Uani 0.381(5) 1 d PDU C 2
H5F1 H 0.9773 0.5696 0.9902 0.039 Uiso 0.381(5) 1 calc PR C 2
H5F2 H 1.0984 0.5764 0.929 0.039 Uiso 0.381(5) 1 calc PR C 2
C6F C 1.0341(11) 0.7442(9) 0.9520(7) 0.061(3) Uani 0.381(5) 1 d PDU C 2
H6F1 H 1.0632 0.7503 0.9949 0.073 Uiso 0.381(5) 1 calc PR C 2
H6F2 H 1.1023 0.7792 0.9151 0.073 Uiso 0.381(5) 1 calc PR C 2
C7F C 0.9049(12) 0.8095(9) 0.9487(6) 0.055(3) Uani 0.381(5) 1 d PDU C 2
H7F1 H 0.8468 0.7945 0.9926 0.067 Uiso 0.381(5) 1 calc PR C 2
H7F2 H 0.9204 0.8956 0.9376 0.067 Uiso 0.381(5) 1 calc PR C 2
C8F C 0.8405(10) 0.7679(9) 0.8962(5) 0.029(2) Uani 0.381(5) 1 d PDU C 2
H8F1 H 0.8634 0.8203 0.8531 0.035 Uiso 0.381(5) 1 calc PR C 2
H8F2 H 0.7439 0.7688 0.9096 0.035 Uiso 0.381(5) 1 calc PR C 2
C9 C 0.6517(5) 0.2240(5) 0.2798(3) 0.0606(8) Uani 1 1 d . D .
H9A H 0.7244 0.2371 0.2413 0.073 Uiso 1 1 calc R . .
H9B H 0.687 0.1842 0.3194 0.073 Uiso 1 1 calc R . .
C10 C 0.5431(4) 0.1506(4) 0.2638(2) 0.0606(8) Uani 1 1 d D . .
H10A H 0.5827 0.0876 0.2382 0.073 Uiso 0.646(17) 1 calc PR D 1
H10B H 0.4903 0.1124 0.306 0.073 Uiso 0.646(17) 1 calc PR D 1
H10C H 0.4769 0.1261 0.3041 0.073 Uiso 0.354(17) 1 d PR D 2
H10D H 0.5775 0.08 0.2434 0.073 Uiso 0.354(17) 1 d PR D 2
C11 C 0.4551(7) 0.2297(5) 0.2233(3) 0.0606(8) Uani 0.646(17) 1 d PD D 1
H11A H 0.3703 0.1906 0.2257 0.073 Uiso 0.646(17) 1 calc PR D 1
H11B H 0.4975 0.2453 0.1758 0.073 Uiso 0.646(17) 1 calc PR D 1
C11F C 0.4820(11) 0.2423(7) 0.2143(4) 0.0606(8) Uani 0.354(17) 1 d PD D 2
H11C H 0.5485 0.2699 0.1747 0.073 Uiso 0.354(17) 1 calc PR D 2
H11D H 0.4084 0.2071 0.1991 0.073 Uiso 0.354(17) 1 calc PR D 2
C12 C 0.4325(4) 0.3458(4) 0.2526(3) 0.0606(8) Uani 1 1 d D D .
H12A H 0.3484 0.3434 0.2841 0.073 Uiso 0.646(17) 1 calc PR D 1
H12B H 0.4289 0.4129 0.2164 0.073 Uiso 0.646(17) 1 calc PR D 1
H12C H 0.3517 0.3219 0.2845 0.073 Uiso 0.354(17) 1 d PR D 2
H12D H 0.4147 0.4185 0.2226 0.073 Uiso 0.354(17) 1 d PR D 2
C13 C 0.9348(4) 0.7401(4) 0.16614(19) 0.0356(11) Uani 1 1 d . E 2
H13A H 1.0293 0.7223 0.1659 0.043 Uiso 1 1 calc R E 2
H13B H 0.903 0.6937 0.1351 0.043 Uiso 1 1 calc R E 2
C14 C 0.9132(5) 0.8698(5) 0.1459(2) 0.0533(14) Uani 1 1 d . E 2
H14A H 0.9822 0.9153 0.1587 0.064 Uiso 1 1 calc R E 2
H14B H 0.9185 0.8871 0.0968 0.064 Uiso 1 1 calc R E 2
C15 C 0.7818(5) 0.9057(5) 0.1797(2) 0.0563(15) Uani 1 1 d . E 2
H15A H 0.7123 0.8779 0.1581 0.068 Uiso 1 1 calc R E 2
H15B H 0.7753 0.9929 0.1761 0.068 Uiso 1 1 calc R E 2
C16 C 0.7645(4) 0.8507(4) 0.25278(19) 0.0330(10) Uani 1 1 d . E 2
H16A H 0.6703 0.8445 0.2726 0.04 Uiso 1 1 calc R E 2
H16B H 0.8086 0.8983 0.2789 0.04 Uiso 1 1 calc R E 2
C17 C 0.5847(4) 0.2278(4) 0.87156(19) 0.0325(10) Uani 1 1 d . F 2
H17A H 0.5729 0.1413 0.8757 0.039 Uiso 1 1 calc R F 2
H17B H 0.4965 0.2654 0.8766 0.039 Uiso 1 1 calc R F 2
C18 C 0.6596(4) 0.2719(4) 0.80229(19) 0.0339(10) Uani 1 1 d . F 2
H18A H 0.7444 0.2287 0.7953 0.041 Uiso 1 1 calc R F 2
H18B H 0.6784 0.357 0.7992 0.041 Uiso 1 1 calc R F 2
C19 C 0.5822(4) 0.2544(4) 0.7477(2) 0.0396(11) Uani 1 1 d . F 2
H19A H 0.569 0.1686 0.7493 0.047 Uiso 1 1 calc R F 2
H19B H 0.4946 0.292 0.7573 0.047 Uiso 1 1 calc R F 2
C20 C 0.6470(4) 0.3047(5) 0.6776(2) 0.0470(13) Uani 1 1 d . F 2
H20A H 0.7312 0.2626 0.666 0.056 Uiso 1 1 calc R F 2
H20B H 0.6663 0.3893 0.6763 0.056 Uiso 1 1 calc R F 2
C21 C 0.5604(4) 0.2931(5) 0.6262(2) 0.0465(13) Uani 1 1 d . F 2
H21A H 0.5338 0.2095 0.6311 0.056 Uiso 1 1 calc R F 2
H21B H 0.4798 0.3413 0.6358 0.056 Uiso 1 1 calc R F 2
C22 C 0.6246(4) 0.3312(4) 0.55426(19) 0.0420(12) Uani 1 1 d . F 2
H22A H 0.7022 0.2801 0.5433 0.05 Uiso 1 1 calc R F 2
H22B H 0.6552 0.4136 0.5494 0.05 Uiso 1 1 calc R F 2
C23 C 0.5304(4) 0.3239(4) 0.5051(2) 0.0406(11) Uani 1 1 d . F 2
H23A H 0.4917 0.244 0.5141 0.049 Uiso 1 1 calc R F 2
H23B H 0.4579 0.3817 0.5132 0.049 Uiso 1 1 calc R F 2
C24 C 0.5940(4) 0.3478(4) 0.43201(19) 0.0383(11) Uani 1 1 d . F 2
H24A H 0.667 0.2906 0.4236 0.046 Uiso 1 1 calc R F 2
H24B H 0.6314 0.4282 0.4224 0.046 Uiso 1 1 calc R F 2
C25 C 0.4968(4) 0.3378(4) 0.38500(19) 0.0341(10) Uani 1 1 d . F 2
H25A H 0.4243 0.3955 0.3934 0.041 Uiso 1 1 calc R F 2
H25B H 0.4587 0.2577 0.3953 0.041 Uiso 1 1 calc R F 2
C26 C 1.0057(3) 0.6334(3) 0.80651(17) 0.0265(9) Uani 1 1 d . C 2
H26A H 1.0458 0.7127 0.7973 0.032 Uiso 1 1 calc R C 2
H26B H 1.0773 0.5736 0.8073 0.032 Uiso 1 1 calc R C 2
C27 C 0.9296(4) 0.6184(4) 0.75077(18) 0.0317(10) Uani 1 1 d . C 2
H27A H 0.8978 0.5361 0.7578 0.038 Uiso 1 1 calc R C 2
H27B H 0.8518 0.6716 0.754 0.038 Uiso 1 1 calc R C 2
C28 C 1.0089(4) 0.6445(4) 0.68045(18) 0.0296(9) Uani 1 1 d . C 2
H28A H 1.0494 0.7233 0.6746 0.036 Uiso 1 1 calc R C 2
H28B H 1.0803 0.585 0.6748 0.036 Uiso 1 1 calc R C 2
C29 C 0.9237(4) 0.6423(4) 0.62740(18) 0.0294(9) Uani 1 1 d . C 2
H29A H 0.8547 0.7041 0.6324 0.035 Uiso 1 1 calc R C 2
H29B H 0.8796 0.5648 0.6352 0.035 Uiso 1 1 calc R C 2
C30 C 0.9982(4) 0.6621(3) 0.55574(17) 0.0263(9) Uani 1 1 d . C 2
H30A H 1.0652 0.5988 0.5498 0.032 Uiso 1 1 calc R C 2
H30B H 1.0442 0.7386 0.5478 0.032 Uiso 1 1 calc R C 2
C31 C 0.9073(4) 0.6627(3) 0.50407(17) 0.0274(9) Uani 1 1 d . C 2
H31A H 0.8593 0.5872 0.5131 0.033 Uiso 1 1 calc R C 2
H31B H 0.8418 0.7274 0.5095 0.033 Uiso 1 1 calc R C 2
C32 C 0.9788(4) 0.6788(3) 0.43221(17) 0.0267(9) Uani 1 1 d . C 2
H32A H 1.0431 0.6134 0.4263 0.032 Uiso 1 1 calc R C 2
H32B H 1.0279 0.7538 0.4231 0.032 Uiso 1 1 calc R C 2
C33 C 0.8856(4) 0.6811(4) 0.38192(18) 0.0296(9) Uani 1 1 d . C 2
H33A H 0.8226 0.7477 0.3872 0.036 Uiso 1 1 calc R C 2
H33B H 0.835 0.6069 0.3918 0.036 Uiso 1 1 calc R C 2
C34 C 0.9569(4) 0.6945(4) 0.30958(18) 0.0299(9) Uani 1 1 d . C 2
H34A H 1.0166 0.6258 0.3034 0.036 Uiso 1 1 calc R C 2
H34B H 1.0106 0.7668 0.2999 0.036 Uiso 1 1 calc R C 2
C49 C 0.6477(6) 0.9893(6) 0.5125(4) 0.109(5) Uiso 0.5 1 d PGD G -1
C50 C 0.6992(7) 0.9938(8) 0.4450(4) 0.073(3) Uiso 0.5 1 d PG G -1
H50 H 0.6423 0.993 0.4134 0.088 Uiso 0.5 1 calc PR G -1
C51 C 0.8341(8) 0.9995(10) 0.4238(4) 0.110(5) Uiso 0.5 1 d PG G -1
H51 H 0.8693 1.0026 0.3777 0.132 Uiso 0.5 1 calc PR G -1
C52 C 0.9175(6) 1.0007(9) 0.4701(5) 0.107(5) Uiso 0.5 1 d PG G -1
H52 H 1.0097 1.0047 0.4557 0.128 Uiso 0.5 1 calc PR G -1
C53 C 0.8660(7) 0.9962(9) 0.5376(5) 0.072(3) Uiso 0.5 1 d PG G -1
H53 H 0.9229 0.9971 0.5693 0.087 Uiso 0.5 1 calc PR G -1
C54 C 0.7311(7) 0.9905(8) 0.5588(4) 0.134(7) Uiso 0.5 1 d PG G -1
H54 H 0.6958 0.9874 0.605 0.161 Uiso 0.5 1 calc PR G -1
B1 B 0.6500(6) 0.5119(5) 0.0940(3) 0.0638(18) Uani 1 1 d D . .
C55 C 0.5032(9) 1.000(2) 0.5435(10) 0.175(10) Uiso 0.5 1 d PD G -1
H55A H 0.4953 0.9938 0.5922 0.262 Uiso 0.5 1 calc PR G -1
H55B H 0.4539 0.9358 0.5325 0.262 Uiso 0.5 1 calc PR G -1
H55C H 0.4678 1.0762 0.5257 0.262 Uiso 0.5 1 calc PR G -1

loop_
_atom_site_aniso_label
_atom_site_aniso_U_11
_atom_site_aniso_U_22
_atom_site_aniso_U_33
_atom_site_aniso_U_23
_atom_site_aniso_U_13
_atom_site_aniso_U_12
Ag1 0.02844(14) 0.04309(17) 0.02677(14) -0.00540(13) -0.00512(12) -0.00339(13)
Ag2 0.0739(2) 0.0633(2) 0.02960(17) -0.01619(15) 0.01111(16) -0.04594(18)
P1 0.0303(5) 0.0404(5) 0.0227(5) 0.0028(4) -0.0052(4) -0.0123(4)
P2 0.0267(4) 0.0291(5) 0.0196(4) -0.0067(4) -0.0019(4) -0.0052(4)
P3 0.0233(5) 0.0504(6) 0.0253(5) -0.0125(4) -0.0024(4) -0.0069(4)
P4 0.0245(4) 0.0365(5) 0.0180(4) -0.0013(4) -0.0026(4) 0.0009(4)
F3 0.070(5) 0.070(4) 0.271(12) -0.098(6) -0.046(6) 0.033(4)
F1 0.088(6) 0.199(12) 0.058(5) 0.029(6) 0.020(5) 0.027(7)
F2 0.617(19) 0.109(9) 0.122(6) -0.002(6) -0.238(8) -0.048(12)
F3F 0.081(4) 0.116(5) 0.090(5) 0.022(4) -0.002(4) 0.049(4)
F1F 0.140(7) 0.142(6) 0.024(3) -0.036(3) -0.001(3) 0.013(5)
F2F 0.059(3) 0.111(4) 0.044(3) -0.037(3) -0.021(2) 0.017(3)
F4 0.079(2) 0.089(2) 0.106(3) -0.014(2) -0.022(2) 0.018(2)
B2 0.136(7) 0.050(5) 0.091(7) 0.020(4) -0.033(6) -0.033(5)
F5 0.103(4) 0.048(3) 0.110(5) 0.000(3) -0.012(4) -0.023(3)
F6 0.143(5) 0.121(6) 0.189(8) -0.018(5) -0.072(5) -0.020(4)
F7 0.246(6) 0.030(2) 0.112(4) 0.005(2) -0.017(4) 0.004(3)
F8 0.246(6) 0.030(2) 0.112(4) 0.005(2) -0.017(4) 0.004(3)
B2F 0.078(7) 0.020(5) 0.096(8) 0.001(4) 0.000(6) -0.016(5)
F5F 0.105(5) 0.032(3) 0.099(6) -0.010(3) -0.034(5) -0.008(4)
F6F 0.090(5) 0.049(4) 0.097(6) 0.002(4) -0.014(4) -0.017(3)
F7F 0.168(6) 0.027(2) 0.083(4) -0.008(2) -0.008(4) -0.006(3)
F8F 0.168(6) 0.027(2) 0.083(4) -0.008(2) -0.008(4) -0.006(3)
C1 0.040(3) 0.101(4) 0.043(3) 0.021(3) 0.002(2) 0.022(3)
C2 0.077(4) 0.069(3) 0.047(3) 0.023(3) 0.009(3) 0.034(3)
C3 0.069(3) 0.066(3) 0.032(2) 0.013(2) 0.003(2) 0.001(3)
C4 0.034(2) 0.043(2) 0.032(2) -0.0030(18) 0.0014(17) -0.0042(18)
C5 0.047(4) 0.045(4) 0.030(3) -0.012(3) -0.011(3) -0.007(3)
C6 0.043(3) 0.042(3) 0.061(4) -0.032(3) -0.010(3) -0.005(3)
C7 0.058(4) 0.065(5) 0.078(5) -0.032(4) -0.029(4) 0.013(4)
C8 0.029(3) 0.051(4) 0.050(4) -0.023(3) -0.003(3) 0.010(3)
C5F 0.048(6) 0.024(4) 0.029(5) -0.002(4) -0.018(4) -0.002(4)
C6F 0.086(6) 0.035(5) 0.080(7) -0.026(5) -0.050(5) 0.006(5)
C7F 0.088(7) 0.025(5) 0.063(6) -0.028(5) -0.025(6) 0.014(5)
C8F 0.034(5) 0.029(5) 0.022(5) -0.007(4) 0.008(4) -0.002(4)
C9 0.0323(12) 0.0926(18) 0.0640(15) -0.0442(14) 0.0039(11) -0.0172(12)
C10 0.0323(12) 0.0926(18) 0.0640(15) -0.0442(14) 0.0039(11) -0.0172(12)
C11 0.0323(12) 0.0926(18) 0.0640(15) -0.0442(14) 0.0039(11) -0.0172(12)
C11F 0.0323(12) 0.0926(18) 0.0640(15) -0.0442(14) 0.0039(11) -0.0172(12)
C12 0.0323(12) 0.0926(18) 0.0640(15) -0.0442(14) 0.0039(11) -0.0172(12)
C13 0.030(2) 0.054(2) 0.0200(18) -0.0012(18) -0.0004(16) 0.0008(19)
C14 0.052(3) 0.067(3) 0.027(2) 0.015(2) 0.010(2) 0.006(2)
C15 0.056(3) 0.065(3) 0.036(2) 0.015(2) -0.001(2) 0.023(2)
C16 0.0278(19) 0.041(2) 0.0270(19) -0.0009(17) -0.0017(16) 0.0054(17)
C17 0.0318(19) 0.037(2) 0.0299(19) -0.0061(17) -0.0076(16) -0.0041(17)
C18 0.0285(19) 0.046(2) 0.0293(19) -0.0118(17) -0.0059(16) 0.0012(17)
C19 0.028(2) 0.063(3) 0.030(2) -0.012(2) -0.0062(17) -0.0019(19)
C20 0.037(2) 0.080(3) 0.027(2) -0.016(2) -0.0044(18) -0.009(2)
C21 0.034(2) 0.081(3) 0.027(2) -0.014(2) -0.0065(17) -0.010(2)
C22 0.039(2) 0.065(3) 0.0231(19) -0.0087(19) -0.0038(17) -0.010(2)
C23 0.038(2) 0.057(3) 0.028(2) -0.0087(19) -0.0058(17) -0.013(2)
C24 0.039(2) 0.053(2) 0.0244(19) -0.0117(18) -0.0029(17) -0.0130(19)
C25 0.0268(19) 0.051(2) 0.0258(19) -0.0099(18) -0.0029(16) -0.0028(18)
C26 0.0231(17) 0.0339(19) 0.0234(17) -0.0077(15) -0.0032(14) -0.0003(15)
C27 0.0294(19) 0.044(2) 0.0221(18) -0.0090(17) -0.0011(15) -0.0049(17)
C28 0.0283(18) 0.038(2) 0.0229(18) -0.0045(16) -0.0028(15) -0.0076(16)
C29 0.0278(18) 0.039(2) 0.0219(17) -0.0043(16) -0.0041(15) -0.0047(16)
C30 0.0273(18) 0.0306(19) 0.0216(17) -0.0036(15) -0.0051(15) -0.0039(15)
C31 0.0289(18) 0.0308(19) 0.0215(17) -0.0028(15) -0.0024(15) -0.0004(16)
C32 0.0298(18) 0.0289(18) 0.0214(17) 0.0004(15) -0.0069(15) -0.0028(15)
C33 0.0318(19) 0.035(2) 0.0217(17) -0.0024(16) -0.0039(15) -0.0034(17)
C34 0.0280(18) 0.040(2) 0.0208(17) -0.0009(16) -0.0050(15) -0.0032(17)
B1 0.080(4) 0.075(4) 0.042(3) -0.020(3) -0.023(3) 0.036(3)

loop_
_atom_type_symbol
_atom_type_description
_atom_type_scat_dispersion_real
_atom_type_scat_dispersion_imag
_atom_type_scat_source
Ag Ag -0.8971 1.1015 'International Tables Vol C Tables 4.2.6.8 and 6.1.1.4'
P P 0.1023 0.0942 'International Tables Vol C Tables 4.2.6.8 and 6.1.1.4'
F F 0.0171 0.0103 'International Tables Vol C Tables 4.2.6.8 and 6.1.1.4'
C C 0.0033 0.0016 'International Tables Vol C Tables 4.2.6.8 and 6.1.1.4'
B B 0.0013 0.0007 'International Tables Vol C Tables 4.2.6.8 and 6.1.1.4'
H H 0 0 'International Tables Vol C Tables 4.2.6.8 and 6.1.1.4'

loop_
_geom_angle_atom_site_label_1
_geom_angle_atom_site_label_2
_geom_angle_atom_site_label_3
_geom_angle
P3 Ag1 P4 172.44(4)
P1 Ag2 P2 173.81(4)
C17 P1 C1 104.0(2)
C17 P1 C4 106.3(2)
C1 P1 C4 95.0(2)
C17 P1 Ag2 114.90(13)
C1 P1 Ag2 117.06(19)
C4 P1 Ag2 117.04(15)
C26 P2 C5F 103.5(4)
C26 P2 C8 105.0(3)
C5F P2 C8 118.8(4)
C26 P2 C8F 103.6(3)
C5F P2 C8F 95.0(4)
C8 P2 C8F 25.8(3)
C26 P2 C5 105.7(2)
C5F P2 C5 23.9(3)
C8 P2 C5 95.8(3)
C8F P2 C5 71.2(4)
C26 P2 Ag2 116.38(13)
C5F P2 Ag2 107.5(3)
C8 P2 Ag2 106.3(2)
C8F P2 Ag2 126.7(3)
C5 P2 Ag2 124.14(19)
C25 P3 C9 104.7(2)
C25 P3 C12 104.0(2)
C9 P3 C12 94.9(2)
C25 P3 Ag1 113.44(15)
C9 P3 Ag1 116.91(16)
C12 P3 Ag1 120.25(16)
C34 P4 C16 105.2(2)
C34 P4 C13 107.46(18)
C16 P4 C13 94.46(18)
C34 P4 Ag1 114.59(13)
C16 P4 Ag1 117.78(14)
C13 P4 Ag1 115.07(15)
F8 B2 F5 108.8(7)
F8 B2 F7 108.4(7)
F5 B2 F7 110.0(7)
F8 B2 F6 112.1(8)
F5 B2 F6 106.1(7)
F7 B2 F6 111.4(8)
F8F B2F F7F 106.6(7)
F8F B2F F6F 112.6(8)
F7F B2F F6F 107.8(8)
F8F B2F F5F 109.3(8)
F7F B2F F5F 112.6(8)
F6F B2F F5F 108.0(7)
C2 C1 P1 105.1(3)
C2 C1 H1A 110.7
P1 C1 H1A 110.7
C2 C1 H1B 110.7
P1 C1 H1B 110.7
H1A C1 H1B 108.8
C3 C2 C1 107.1(5)
C3 C2 H2A 110.3
C1 C2 H2A 110.3
C3 C2 H2B 110.3
C1 C2 H2B 110.3
H2A C2 H2B 108.6
C4 C3 C2 107.3(4)
C4 C3 H3A 110.3
C2 C3 H3A 110.3
C4 C3 H3B 110.3
C2 C3 H3B 110.3
H3A C3 H3B 108.5
C3 C4 P1 106.0(3)
C3 C4 H4A 110.5
P1 C4 H4A 110.5
C3 C4 H4B 110.5
P1 C4 H4B 110.5
H4A C4 H4B 108.7
C6 C5 P2 102.4(5)
C6 C5 H5A 111.3
P2 C5 H5A 111.3
C6 C5 H5B 111.3
P2 C5 H5B 111.3
H5A C5 H5B 109.2
C7 C6 C5 105.3(5)
C7 C6 H6A 110.7
C5 C6 H6A 110.7
C7 C6 H6B 110.7
C5 C6 H6B 110.7
H6A C6 H6B 108.8
C8 C7 C6 109.2(6)
C8 C7 H7A 109.8
C6 C7 H7A 109.8
C8 C7 H7B 109.8
C6 C7 H7B 109.8
H7A C7 H7B 108.3
C7 C8 P2 106.0(5)
C7 C8 H8A 110.5
P2 C8 H8A 110.5
C7 C8 H8B 110.5
P2 C8 H8B 110.5
H8A C8 H8B 108.7
C6F C5F P2 105.2(7)
C6F C5F H5F1 110.7
P2 C5F H5F1 110.7
C6F C5F H5F2 110.7
P2 C5F H5F2 110.7
H5F1 C5F H5F2 108.8
C7F C6F C5F 108.2(9)
C7F C6F H6F1 110.1
C5F C6F H6F1 110.1
C7F C6F H6F2 110.1
C5F C6F H6F2 110.1
H6F1 C6F H6F2 108.4
C8F C7F C6F 109.5(9)
C8F C7F H7F1 109.8
C6F C7F H7F1 109.8
C8F C7F H7F2 109.8
C6F C7F H7F2 109.8
H7F1 C7F H7F2 108.2
C7F C8F P2 107.4(7)
C7F C8F H8F1 110.2
P2 C8F H8F1 110.2
C7F C8F H8F2 110.2
P2 C8F H8F2 110.2
H8F1 C8F H8F2 108.5
C10 C9 P3 104.2(3)
C10 C9 H9A 110.9
P3 C9 H9A 110.9
C10 C9 H9B 110.9
P3 C9 H9B 110.9
H9A C9 H9B 108.9
C11 C10 C9 110.0(4)
C11 C10 C11F 12.4(5)
C9 C10 C11F 100.8(5)
C11 C10 H10A 109.7
C9 C10 H10A 109.7
C11F C10 H10A 106.5
C11 C10 H10B 109.7
C9 C10 H10B 109.7
C11F C10 H10B 121.5
H10A C10 H10B 108.2
C11 C10 H10C 98.2
C9 C10 H10C 111.6
C11F C10 H10C 109.8
H10A C10 H10C 117.1
H10B C10 H10C 12.1
C11 C10 H10D 113.8
C9 C10 H10D 112.8
C11F C10 H10D 112
H10A C10 H10D 7.7
H10B C10 H10D 100.5
H10C C10 H10D 109.6
C10 C11 C12 107.9(5)
C10 C11 H11A 110.1
C12 C11 H11A 110.1
C10 C11 H11B 110.1
C12 C11 H11B 110.1
H11A C11 H11B 108.4
C12 C11F C10 106.3(6)
C12 C11F H11C 110.5
C10 C11F H11C 110.5
C12 C11F H11D 110.5
C10 C11F H11D 110.5
H11C C11F H11D 108.7
C11 C12 C11F 12.4(5)
C11 C12 P3 107.9(4)
C11F C12 P3 101.9(5)
C11 C12 H12A 110.1
C11F C12 H12A 122.5
P3 C12 H12A 110.1
C11 C12 H12B 110.1
C11F C12 H12B 103.2
P3 C12 H12B 110.1
H12A C12 H12B 108.4
C11 C12 H12C 96.8
C11F C12 H12C 109.2
P3 C12 H12C 111.2
H12A C12 H12C 14.3
H12B C12 H12C 119.4
C11 C12 H12D 118.4
C11F C12 H12D 112.8
P3 C12 H12D 112.1
H12A C12 H12D 97.8
H12B C12 H12D 11.2
H12C C12 H12D 109.5
C14 C13 P4 106.0(3)
C14 C13 H13A 110.5
P4 C13 H13A 110.5
C14 C13 H13B 110.5
P4 C13 H13B 110.5
H13A C13 H13B 108.7
C15 C14 C13 109.5(4)
C15 C14 H14A 109.8
C13 C14 H14A 109.8
C15 C14 H14B 109.8
C13 C14 H14B 109.8
H14A C14 H14B 108.2
C14 C15 C16 108.2(4)
C14 C15 H15A 110.1
C16 C15 H15A 110.1
C14 C15 H15B 110.1
C16 C15 H15B 110.1
H15A C15 H15B 108.4
C15 C16 P4 104.5(3)
C15 C16 H16A 110.8
P4 C16 H16A 110.8
C15 C16 H16B 110.8
P4 C16 H16B 110.8
H16A C16 H16B 108.9
C18 C17 P1 113.2(3)
C18 C17 H17A 108.9
P1 C17 H17A 108.9
C18 C17 H17B 108.9
P1 C17 H17B 108.9
H17A C17 H17B 107.8
C17 C18 C19 111.6(3)
C17 C18 H18A 109.3
C19 C18 H18A 109.3
C17 C18 H18B 109.3
C19 C18 H18B 109.3
H18A C18 H18B 108
C20 C19 C18 114.4(4)
C20 C19 H19A 108.7
C18 C19 H19A 108.7
C20 C19 H19B 108.7
C18 C19 H19B 108.7
H19A C19 H19B 107.6
C19 C20 C21 111.8(4)
C19 C20 H20A 109.2
C21 C20 H20A 109.2
C19 C20 H20B 109.2
C21 C20 H20B 109.2
H20A C20 H20B 107.9
C22 C21 C20 114.4(4)
C22 C21 H21A 108.7
C20 C21 H21A 108.7
C22 C21 H21B 108.7
C20 C21 H21B 108.7
H21A C21 H21B 107.6
C21 C22 C23 112.0(3)
C21 C22 H22A 109.2
C23 C22 H22A 109.2
C21 C22 H22B 109.2
C23 C22 H22B 109.2
H22A C22 H22B 107.9
C24 C23 C22 114.1(3)
C24 C23 H23A 108.7
C22 C23 H23A 108.7
C24 C23 H23B 108.7
C22 C23 H23B 108.7
H23A C23 H23B 107.6
C23 C24 C25 112.1(3)
C23 C24 H24A 109.2
C25 C24 H24A 109.2
C23 C24 H24B 109.2
C25 C24 H24B 109.2
H24A C24 H24B 107.9
C24 C25 P3 113.5(3)
C24 C25 H25A 108.9
P3 C25 H25A 108.9
C24 C25 H25B 108.9
P3 C25 H25B 108.9
H25A C25 H25B 107.7
C27 C26 P2 111.5(2)
C27 C26 H26A 109.3
P2 C26 H26A 109.3
C27 C26 H26B 109.3
P2 C26 H26B 109.3
H26A C26 H26B 108
C28 C27 C26 114.3(3)
C28 C27 H27A 108.7
C26 C27 H27A 108.7
C28 C27 H27B 108.7
C26 C27 H27B 108.7
H27A C27 H27B 107.6
C29 C28 C27 111.6(3)
C29 C28 H28A 109.3
C27 C28 H28A 109.3
C29 C28 H28B 109.3
C27 C28 H28B 109.3
H28A C28 H28B 108
C28 C29 C30 114.3(3)
C28 C29 H29A 108.7
C30 C29 H29A 108.7
C28 C29 H29B 108.7
C30 C29 H29B 108.7
H29A C29 H29B 107.6
C29 C30 C31 112.3(3)
C29 C30 H30A 109.1
C31 C30 H30A 109.1
C29 C30 H30B 109.1
C31 C30 H30B 109.1
H30A C30 H30B 107.9
C32 C31 C30 113.7(3)
C32 C31 H31A 108.8
C30 C31 H31A 108.8
C32 C31 H31B 108.8
C30 C31 H31B 108.8
H31A C31 H31B 107.7
C31 C32 C33 112.5(3)
C31 C32 H32A 109.1
C33 C32 H32A 109.1
C31 C32 H32B 109.1
C33 C32 H32B 109.1
H32A C32 H32B 107.8
C32 C33 C34 112.8(3)
C32 C33 H33A 109
C34 C33 H33A 109
C32 C33 H33B 109
C34 C33 H33B 109
H33A C33 H33B 107.8
C33 C34 P4 111.1(3)
C33 C34 H34A 109.4
P4 C34 H34A 109.4
C33 C34 H34B 109.4
P4 C34 H34B 109.4
H34A C34 H34B 108
C50 C49 C54 120
C50 C49 C55 127.0(9)
C54 C49 C55 112.5(9)
C51 C50 C49 120
C51 C50 H50 120
C49 C50 H50 120
C50 C51 C52 120
C50 C51 H51 120
C52 C51 H51 120
C53 C52 C51 120
C53 C52 H52 120
C51 C52 H52 120
C54 C53 C52 120
C54 C53 H53 120
C52 C53 H53 120
C53 C54 C49 120
C53 C54 H54 120
C49 C54 H54 120
F2 B1 F1F 121.5(7)
F2 B1 F2F 17.7(5)
F1F B1 F2F 115.1(6)
F2 B1 F3 115.4(7)
F1F B1 F3 80.3(6)
F2F B1 F3 132.7(6)
F2 B1 F4 114.8(6)
F1F B1 F4 111.4(6)
F2F B1 F4 106.6(4)
F3 B1 F4 108.0(5)
F2 B1 F3F 87.6(6)
F1F B1 F3F 112.9(6)
F2F B1 F3F 105.1(5)
F3 B1 F3F 34.7(5)
F4 B1 F3F 104.9(5)
F2 B1 F1 109.6(7)
F1F B1 F1 25.1(5)
F2F B1 F1 97.6(6)
F3 B1 F1 105.4(6)
F4 B1 F1 102.4(5)
F3F B1 F1 137.4(6)
C49 C55 H55A 109.5
C49 C55 H55B 109.5
H55A C55 H55B 109.5
C49 C55 H55C 109.5
H55A C55 H55C 109.5
H55B C55 H55C 109.5

loop_
_geom_bond_atom_site_label_1
_geom_bond_atom_site_label_2
_geom_bond_distance
Ag1 P3 2.3782(14)
Ag1 P4 2.3870(13)
Ag2 P1 2.3632(14)
Ag2 P2 2.3644(13)
P1 C17 1.816(4)
P1 C1 1.822(5)
P1 C4 1.835(4)
P2 C26 1.819(4)
P2 C5F 1.819(11)
P2 C8 1.821(7)
P2 C8F 1.831(10)
P2 C5 1.833(7)
P3 C25 1.826(4)
P3 C9 1.837(5)
P3 C12 1.845(5)
P4 C34 1.822(4)
P4 C16 1.832(4)
P4 C13 1.846(4)
F3 B1 1.365(7)
F1 B1 1.410(7)
F2 B1 1.253(10)
F3F B1 1.401(7)
F1F B1 1.289(7)
F2F B1 1.344(8)
F4 B1 1.398(6)
B2 F8 1.358(8)
B2 F5 1.372(9)
B2 F7 1.373(9)
B2 F6 1.378(10)
B2F F8F 1.364(9)
B2F F7F 1.370(10)
B2F F6F 1.373(10)
B2F F5F 1.375(10)
C1 C2 1.529(7)
C1 H1A 0.99
C1 H1B 0.99
C2 C3 1.524(8)
C2 H2A 0.99
C2 H2B 0.99
C3 C4 1.520(6)
C3 H3A 0.99
C3 H3B 0.99
C4 H4A 0.99
C4 H4B 0.99
C5 C6 1.546(6)
C5 H5A 0.99
C5 H5B 0.99
C6 C7 1.533(10)
C6 H6A 0.99
C6 H6B 0.99
C7 C8 1.488(11)
C7 H7A 0.99
C7 H7B 0.99
C8 H8A 0.99
C8 H8B 0.99
C5F C6F 1.534(12)
C5F H5F1 0.99
C5F H5F2 0.99
C6F C7F 1.515(14)
C6F H6F1 0.99
C6F H6F2 0.99
C7F C8F 1.500(14)
C7F H7F1 0.99
C7F H7F2 0.99
C8F H8F1 0.99
C8F H8F2 0.99
C9 C10 1.534(7)
C9 H9A 0.99
C9 H9B 0.99
C10 C11 1.522(7)
C10 C11F 1.545(8)
C10 H10A 0.99
C10 H10B 0.99
C10 H10C 0.99
C10 H10D 0.99
C11 C12 1.530(7)
C11 H11A 0.99
C11 H11B 0.99
C11F C12 1.539(8)
C11F H11C 0.99
C11F H11D 0.99
C12 H12A 0.99
C12 H12B 0.99
C12 H12C 0.99
C12 H12D 0.99
C13 C14 1.499(6)
C13 H13A 0.99
C13 H13B 0.99
C14 C15 1.489(7)
C14 H14A 0.99
C14 H14B 0.99
C15 C16 1.521(6)
C15 H15A 0.99
C15 H15B 0.99
C16 H16A 0.99
C16 H16B 0.99
C17 C18 1.521(5)
C17 H17A 0.99
C17 H17B 0.99
C18 C19 1.522(6)
C18 H18A 0.99
C18 H18B 0.99
C19 C20 1.518(6)
C19 H19A 0.99
C19 H19B 0.99
C20 C21 1.519(6)
C20 H20A 0.99
C20 H20B 0.99
C21 C22 1.517(6)
C21 H21A 0.99
C21 H21B 0.99
C22 C23 1.531(6)
C22 H22A 0.99
C22 H22B 0.99
C23 C24 1.519(5)
C23 H23A 0.99
C23 H23B 0.99
C24 C25 1.526(6)
C24 H24A 0.99
C24 H24B 0.99
C25 H25A 0.99
C25 H25B 0.99
C26 C27 1.528(5)
C26 H26A 0.99
C26 H26B 0.99
C27 C28 1.526(5)
C27 H27A 0.99
C27 H27B 0.99
C28 C29 1.517(5)
C28 H28A 0.99
C28 H28B 0.99
C29 C30 1.527(5)
C29 H29A 0.99
C29 H29B 0.99
C30 C31 1.531(5)
C30 H30A 0.99
C30 H30B 0.99
C31 C32 1.520(5)
C31 H31A 0.99
C31 H31B 0.99
C32 C33 1.525(5)
C32 H32A 0.99
C32 H32B 0.99
C33 C34 1.528(5)
C33 H33A 0.99
C33 H33B 0.99
C34 H34A 0.99
C34 H34B 0.99
C49 C50 1.39
C49 C54 1.39
C49 C55 1.529(8)
C50 C51 1.39
C50 H50 0.95
C51 C52 1.39
C51 H51 0.95
C52 C53 1.39
C52 H52 0.95
C53 C54 1.39
C53 H53 0.95
C54 H54 0.95
C55 H55A 0.98
C55 H55B 0.98
C55 H55C 0.98
